data_7223310
loop_
_publ_author_name
'Zhang, Weichuan'
'Lu, Xiaoming'

_publ_section_title
;
 Long-lived photoluminescence and high quantum yield of copper(II)
 complexes with novel nanostructures
;
_journal_name_full 'RSC Adv.'
_journal_paper_doi 10.1039/C5RA23254F
_journal_year 2015
_chemical_formula_sum 'C13 H14 Cu N4 O6'
_chemical_formula_weight 385.82
_chemical_name_systematic
; 
 ? 
;
_space_group_IT_number 61
_symmetry_cell_setting orthorhombic
_symmetry_space_group_name_Hall '-P 2ac 2ab'
_symmetry_space_group_name_H-M 'P b c a'
_atom_sites_solution_hydrogens geom
_atom_sites_solution_primary direct
_atom_sites_solution_secondary difmap
_audit_creation_method SHELXL-97
_audit_update_record
;
2014-04-11 deposited with the CCDC.
2015-11-11 downloaded from the CCDC.
;
_cell_angle_alpha 90.00
_cell_angle_beta 90.00
_cell_angle_gamma 90.00
_cell_formula_units_Z 8
_cell_length_a 19.4754(18)
_cell_length_b 7.2595(5)
_cell_length_c 22.789(2)
_cell_measurement_reflns_used 1492
_cell_measurement_temperature 298(2)
_cell_measurement_theta_max 18.179
_cell_measurement_theta_min 3.126
_cell_volume 3221.9(5)
_computing_cell_refinement 'Bruker SMART'
_computing_data_collection 'Bruker SMART'
_computing_data_reduction 'Bruker SHELXTL'
_computing_molecular_graphics 'Bruker SHELXTL'
_computing_publication_material 'Bruker SHELXTL'
_computing_structure_refinement 'SHELXL-97 (Sheldrick, 1997)'
_computing_structure_solution 'SHELXS-97 (Sheldrick, 1990)'
_diffrn_ambient_temperature 298(2)
_diffrn_measured_fraction_theta_full 0.982
_diffrn_measured_fraction_theta_max 0.982
_diffrn_measurement_device_type 'CCD area detector'
_diffrn_measurement_method 'phi and omega scans'
_diffrn_radiation_monochromator graphite
_diffrn_radiation_source 'fine-focus sealed tube'
_diffrn_radiation_type MoK\a
_diffrn_radiation_wavelength 0.71073
_diffrn_reflns_av_R_equivalents 0.2228
_diffrn_reflns_av_sigmaI/netI 0.1477
_diffrn_reflns_limit_h_max 21
_diffrn_reflns_limit_h_min -23
_diffrn_reflns_limit_k_max 8
_diffrn_reflns_limit_k_min -8
_diffrn_reflns_limit_l_max 22
_diffrn_reflns_limit_l_min -27
_diffrn_reflns_number 14980
_diffrn_reflns_theta_full 25.02
_diffrn_reflns_theta_max 25.02
_diffrn_reflns_theta_min 2.75
_exptl_absorpt_coefficient_mu 1.393
_exptl_absorpt_correction_T_max 0.8506
_exptl_absorpt_correction_T_min 0.5728
_exptl_absorpt_correction_type multi-scan
_exptl_absorpt_process_details sadabs
_exptl_crystal_density_diffrn 1.591
_exptl_crystal_density_method 'not measured'
_exptl_crystal_F_000 1576
_exptl_crystal_size_max 0.45
_exptl_crystal_size_mid 0.23
_exptl_crystal_size_min 0.12
_refine_diff_density_max 0.556
_refine_diff_density_min -0.674
_refine_diff_density_rms 0.141
_refine_ls_extinction_method none
_refine_ls_goodness_of_fit_ref 1.062
_refine_ls_hydrogen_treatment mixed
_refine_ls_matrix_type full
_refine_ls_number_parameters 238
_refine_ls_number_reflns 2797
_refine_ls_number_restraints 0
_refine_ls_restrained_S_all 1.062
_refine_ls_R_factor_all 0.2053
_refine_ls_R_factor_gt 0.1431
_refine_ls_shift/su_max 0.001
_refine_ls_shift/su_mean 0.000
_refine_ls_structure_factor_coef Fsqd
_refine_ls_weighting_details 'calc w=1/[\s^2^(Fo^2^)+(0.1036P)^2^+46.8153P] where P=(Fo^2^+2Fc^2^)/3'
_refine_ls_weighting_scheme calc
_refine_ls_wR_factor_gt 0.2969
_refine_ls_wR_factor_ref 0.3247
_reflns_number_gt 1520
_reflns_number_total 2797
_reflns_threshold_expression >2sigma(I)
_cod_data_source_file c5ra23254f2.cif
_cod_data_source_block 111021d
_cod_depositor_comments
;
The following automatic conversions were performed:

'_symmetry_cell_setting' value 'Orthorhombic' changed to
'orthorhombic' according to
/usr/data/users/saulius/crontab/automatic-downloads/rss-feeds/RSC/lib/dictionaries/cif_core.dic
dictionary named 'cif_core.dic' version 2.4.2 from 2011-04-26.

Automatic conversion script
Id: cif_fix_values 4268 2015-11-12 08:31:59Z antanas 
;
_cod_original_cell_volume 3222.0(5)
_cod_original_sg_symbol_H-M Pbca
_cod_database_code 7223310

loop_
_symmetry_equiv_pos_as_xyz
'x, y, z'
'-x+1/2, -y, z+1/2'
'-x, y+1/2, -z+1/2'
'x+1/2, -y+1/2, -z'
'-x, -y, -z'
'x-1/2, y, -z-1/2'
'x, -y-1/2, z-1/2'
'-x-1/2, y-1/2, z'

loop_
_atom_site_label
_atom_site_type_symbol
_atom_site_fract_x
_atom_site_fract_y
_atom_site_fract_z
_atom_site_U_iso_or_equiv
_atom_site_adp_type
_atom_site_occupancy
_atom_site_symmetry_multiplicity
_atom_site_calc_flag
_atom_site_refinement_flags
_atom_site_disorder_assembly
_atom_site_disorder_group
Cu1 Cu 0.55183(8) 0.1887(3) 0.39825(7) 0.0487(6) Uani 1 1 d . A .
N1 N 0.4911(6) 0.0969(18) 0.3333(5) 0.046(3) Uani 1 1 d . . .
N2 N 0.6412(6) 0.2008(17) 0.3540(5) 0.048(3) Uani 1 1 d . . .
N3 N 0.6096(6) 0.2956(17) 0.4613(5) 0.047(3) Uani 1 1 d . . .
N4 N 0.5162(7) 0.598(2) 0.3237(6) 0.059(4) Uani 1 1 d . A .
O1 O 0.4712(5) 0.1791(15) 0.4462(4) 0.050(2) Uani 1 1 d . . .
O2 O 0.3624(5) 0.0848(17) 0.4479(5) 0.065(3) Uani 1 1 d . . .
O3 O 0.5909(5) -0.1206(15) 0.4275(4) 0.057(3) Uani 1 1 d . . .
H3F H 0.6023 -0.1277 0.4635 0.068 Uiso 1 1 d R A .
H3G H 0.5744 -0.2238 0.4169 0.068 Uiso 1 1 d R . .
O4 O 0.5312(6) 0.5491(16) 0.3731(5) 0.065(3) Uani 1 1 d . . .
O5 O 0.4672(7) 0.511(2) 0.3011(6) 0.088(4) Uani 1 1 d . . .
O6 O 0.5422(7) 0.7211(19) 0.2971(5) 0.081(4) Uani 1 1 d . . .
C1 C 0.4174(8) 0.108(2) 0.4206(7) 0.052(4) Uani 1 1 d . A .
C2 C 0.419(3) 0.112(14) 0.354(2) 0.053(13) Uani 0.59(13) 1 d P A 1
H2 H 0.4017 0.2320 0.3418 0.064 Uiso 0.59(13) 1 calc PR A 1
C3 C 0.375(6) -0.036(13) 0.325(5) 0.059(18) Uani 0.59(13) 1 d P A 1
H3A H 0.4035 -0.1398 0.3150 0.088 Uiso 0.59(13) 1 calc PR A 1
H3B H 0.3550 0.0136 0.2899 0.088 Uiso 0.59(13) 1 calc PR A 1
H3C H 0.3396 -0.0743 0.3514 0.088 Uiso 0.59(13) 1 calc PR A 1
C2' C 0.429(4) 0.019(18) 0.362(4) 0.053(18) Uani 0.41(13) 1 d P A 2
H2' H 0.4378 -0.1122 0.3687 0.064 Uiso 0.41(13) 1 calc PR A 2
C3' C 0.366(8) 0.035(18) 0.322(7) 0.06(3) Uani 0.41(13) 1 d P A 2
H3'1 H 0.3449 0.1531 0.3277 0.088 Uiso 0.41(13) 1 calc PR A 2
H3'2 H 0.3337 -0.0603 0.3322 0.088 Uiso 0.41(13) 1 calc PR A 2
H3'3 H 0.3796 0.0212 0.2820 0.088 Uiso 0.41(13) 1 calc PR A 2
C4 C 0.6546(8) 0.146(2) 0.2982(6) 0.052(4) Uani 1 1 d . A .
H4 H 0.6188 0.1085 0.2739 0.063 Uiso 1 1 calc R . .
C5 C 0.7189(8) 0.145(2) 0.2782(8) 0.061(4) Uani 1 1 d . . .
H5 H 0.7267 0.1134 0.2392 0.073 Uiso 1 1 calc R A .
C6 C 0.7728(8) 0.188(2) 0.3124(7) 0.060(4) Uani 1 1 d . A .
H6 H 0.8173 0.1804 0.2978 0.072 Uiso 1 1 calc R . .
C7 C 0.7615(8) 0.242(2) 0.3687(7) 0.052(4) Uani 1 1 d . . .
H7 H 0.7981 0.2719 0.3930 0.062 Uiso 1 1 calc R A .
C8 C 0.6958(7) 0.251(2) 0.3890(7) 0.049(4) Uani 1 1 d . A .
C9 C 0.6775(7) 0.307(2) 0.4479(6) 0.050(4) Uani 1 1 d . A .
C10 C 0.7222(8) 0.381(2) 0.4878(7) 0.056(4) Uani 1 1 d . . .
H10 H 0.7685 0.3912 0.4783 0.067 Uiso 1 1 calc R A .
C11 C 0.6994(8) 0.441(2) 0.5422(7) 0.058(4) Uani 1 1 d . A .
H11 H 0.7299 0.4920 0.5692 0.070 Uiso 1 1 calc R . .
C12 C 0.6288(9) 0.424(2) 0.5556(8) 0.060(4) Uani 1 1 d . . .
H12 H 0.6114 0.4579 0.5920 0.072 Uiso 1 1 calc R A .
C13 C 0.5875(8) 0.355(2) 0.5126(7) 0.055(4) Uani 1 1 d . A .
H13 H 0.5405 0.3502 0.5199 0.066 Uiso 1 1 calc R . .

loop_
_atom_site_aniso_label
_atom_site_aniso_U_11
_atom_site_aniso_U_22
_atom_site_aniso_U_33
_atom_site_aniso_U_23
_atom_site_aniso_U_13
_atom_site_aniso_U_12
Cu1 0.0396(9) 0.0674(12) 0.0392(9) -0.0002(10) -0.0028(8) -0.0077(10)
N1 0.042(7) 0.055(8) 0.041(7) -0.011(6) 0.005(5) -0.004(6)
N2 0.051(7) 0.052(8) 0.042(7) 0.000(7) -0.003(5) 0.001(7)
N3 0.052(7) 0.042(7) 0.047(7) 0.002(6) -0.008(5) -0.006(6)
N4 0.071(9) 0.065(10) 0.041(8) 0.000(7) -0.006(7) -0.008(8)
O1 0.052(6) 0.054(6) 0.043(5) -0.004(5) 0.003(4) -0.001(6)
O2 0.051(6) 0.089(9) 0.056(7) -0.014(6) 0.022(5) -0.012(6)
O3 0.068(7) 0.062(7) 0.041(6) -0.006(5) 0.004(5) 0.000(6)
O4 0.082(8) 0.064(8) 0.050(6) 0.011(6) -0.022(6) -0.014(6)
O5 0.098(10) 0.090(10) 0.074(8) 0.002(7) -0.032(7) -0.028(8)
O6 0.115(10) 0.068(9) 0.059(7) 0.000(7) 0.011(7) -0.011(8)
C1 0.049(9) 0.059(10) 0.048(9) -0.019(8) 0.007(7) -0.003(8)
C2 0.05(2) 0.06(4) 0.05(2) -0.01(2) 0.000(15) -0.01(2)
C3 0.06(3) 0.06(5) 0.05(2) -0.01(4) 0.00(2) -0.01(4)
C2' 0.05(3) 0.06(5) 0.05(3) -0.01(4) 0.00(2) -0.01(4)
C3' 0.06(5) 0.06(8) 0.05(3) -0.01(6) 0.00(3) -0.01(5)
C4 0.051(9) 0.056(11) 0.051(9) -0.002(8) 0.005(7) -0.003(8)
C5 0.063(11) 0.059(12) 0.060(10) 0.002(9) 0.011(8) 0.004(9)
C6 0.056(9) 0.055(10) 0.069(11) 0.001(9) 0.014(8) -0.003(9)
C7 0.050(9) 0.048(9) 0.058(10) 0.001(8) 0.000(7) -0.008(7)
C8 0.049(8) 0.043(9) 0.056(10) 0.003(7) -0.007(7) -0.009(7)
C9 0.053(9) 0.047(9) 0.050(9) 0.003(8) -0.011(7) -0.009(8)
C10 0.054(9) 0.050(10) 0.064(11) 0.002(9) -0.011(8) -0.010(8)
C11 0.062(10) 0.049(10) 0.065(11) -0.004(9) -0.018(8) -0.009(8)
C12 0.065(10) 0.054(11) 0.062(11) 0.005(9) -0.014(8) -0.011(9)
C13 0.058(9) 0.051(10) 0.055(10) 0.001(8) -0.004(8) -0.008(8)

loop_
_atom_type_symbol
_atom_type_description
_atom_type_scat_dispersion_real
_atom_type_scat_dispersion_imag
_atom_type_scat_source
C C 0.0033 0.0016 'International Tables Vol C Tables 4.2.6.8 and 6.1.1.4'
H H 0.0000 0.0000 'International Tables Vol C Tables 4.2.6.8 and 6.1.1.4'
N N 0.0061 0.0033 'International Tables Vol C Tables 4.2.6.8 and 6.1.1.4'
O O 0.0106 0.0060 'International Tables Vol C Tables 4.2.6.8 and 6.1.1.4'
Cu Cu 0.3201 1.2651 'International Tables Vol C Tables 4.2.6.8 and 6.1.1.4'

loop_
_geom_angle_atom_site_label_1
_geom_angle_atom_site_label_2
_geom_angle_atom_site_label_3
_geom_angle
O1 Cu1 N3 93.8(5)
O1 Cu1 N1 85.7(4)
N3 Cu1 N1 176.3(5)
O1 Cu1 N2 175.2(4)
N3 Cu1 N2 81.7(5)
N1 Cu1 N2 98.9(5)
O1 Cu1 O3 93.8(4)
N3 Cu1 O3 89.1(4)
N1 Cu1 O3 94.6(4)
N2 Cu1 O3 84.7(4)
O1 Cu1 O4 92.0(4)
N3 Cu1 O4 81.9(4)
N1 Cu1 O4 94.5(4)
N2 Cu1 O4 88.9(4)
O3 Cu1 O4 169.7(3)
C2' N1 C2 28(3)
C2' N1 Cu1 106(3)
C2 N1 Cu1 107(2)
C4 N2 C8 118.2(12)
C4 N2 Cu1 128.4(10)
C8 N2 Cu1 112.9(9)
C13 N3 C9 119.7(13)
C13 N3 Cu1 125.9(10)
C9 N3 Cu1 114.4(10)
O6 N4 O4 125.8(15)
O6 N4 O5 119.3(15)
O4 N4 O5 114.8(15)
C1 O1 Cu1 114.7(9)
Cu1 O3 H3F 113.3
Cu1 O3 H3G 127.5
H3F O3 H3G 108.7
N4 O4 Cu1 120.7(10)
O2 C1 O1 121.2(13)
O2 C1 C2' 121(3)
O1 C1 C2' 116(3)
O2 C1 C2 121(2)
O1 C1 C2 115(2)
C2' C1 C2 28(3)
N1 C2 C1 110(4)
N1 C2 C3 110(6)
C1 C2 C3 114(7)
N1 C2 H2 107.5
C1 C2 H2 107.5
C3 C2 H2 107.5
N1 C2' C1 111(5)
N1 C2' C3' 112(9)
C1 C2' C3' 112(10)
N1 C2' H2' 107.6
C1 C2' H2' 107.6
C3' C2' H2' 107.6
C2' C3' H3'1 109.5
C2' C3' H3'2 109.5
H3'1 C3' H3'2 109.5
C2' C3' H3'3 109.5
H3'1 C3' H3'3 109.5
H3'2 C3' H3'3 109.5
C5 C4 N2 120.1(15)
C5 C4 H4 119.9
N2 C4 H4 119.9
C4 C5 C6 122.3(16)
C4 C5 H5 118.9
C6 C5 H5 118.9
C5 C6 C7 119.2(15)
C5 C6 H6 120.4
C7 C6 H6 120.4
C6 C7 C8 119.2(15)
C6 C7 H7 120.4
C8 C7 H7 120.4
C7 C8 N2 121.0(14)
C7 C8 C9 124.1(14)
N2 C8 C9 114.9(12)
N3 C9 C10 119.6(14)
N3 C9 C8 115.5(12)
C10 C9 C8 124.7(14)
C9 C10 C11 120.9(15)
C9 C10 H10 119.5
C11 C10 H10 119.5
C10 C11 C12 118.4(15)
C10 C11 H11 120.8
C12 C11 H11 120.8
C13 C12 C11 116.9(17)
C13 C12 H12 121.6
C11 C12 H12 121.6
N3 C13 C12 124.4(16)
N3 C13 H13 117.8
C12 C13 H13 117.8

loop_
_geom_bond_atom_site_label_1
_geom_bond_atom_site_label_2
_geom_bond_distance
Cu1 O1 1.915(9)
Cu1 N3 1.982(11)
Cu1 N1 2.008(11)
Cu1 N2 2.014(11)
Cu1 O3 2.464(11)
Cu1 O4 2.708(12)
N1 C2' 1.48(8)
N1 C2 1.48(5)
N2 C4 1.359(18)
N2 C8 1.377(17)
N3 C13 1.320(19)
N3 C9 1.360(18)
N4 O6 1.195(18)
N4 O4 1.215(15)
N4 O5 1.256(17)
O1 C1 1.304(17)
O2 C1 1.250(17)
O3 H3F 0.8499
O3 H3G 0.8500
C1 C2' 1.50(8)
C1 C2 1.51(6)
C2 C3 1.53(15)
C2 H2 0.9800
C3 H3A 0.9600
C3 H3B 0.9600
C3 H3C 0.9600
C2' C3' 1.5(2)
C2' H2' 0.9800
C3' H3'1 0.9600
C3' H3'2 0.9600
C3' H3'3 0.9600
C4 C5 1.33(2)
C4 H4 0.9300
C5 C6 1.35(2)
C5 H5 0.9300
C6 C7 1.36(2)
C6 H6 0.9300
C7 C8 1.362(19)
C7 H7 0.9300
C8 C9 1.45(2)
C9 C10 1.37(2)
C10 C11 1.39(2)
C10 H10 0.9300
C11 C12 1.42(2)
C11 H11 0.9300
C12 C13 1.36(2)
C12 H12 0.9300
C13 H13 0.9300

loop_
_geom_torsion_atom_site_label_1
_geom_torsion_atom_site_label_2
_geom_torsion_atom_site_label_3
_geom_torsion_atom_site_label_4
_geom_torsion
O1 Cu1 N1 C2' -18(6)
N3 Cu1 N1 C2' -100(9)
N2 Cu1 N1 C2' 161(6)
O3 Cu1 N1 C2' 76(6)
O4 Cu1 N1 C2' -109(6)
O1 Cu1 N1 C2 12(4)
N3 Cu1 N1 C2 -71(9)
N2 Cu1 N1 C2 -170(4)
O3 Cu1 N1 C2 105(4)
O4 Cu1 N1 C2 -80(4)
O1 Cu1 N2 C4 161(6)
N3 Cu1 N2 C4 178.7(14)
N1 Cu1 N2 C4 -5.0(14)
O3 Cu1 N2 C4 88.8(13)
O4 Cu1 N2 C4 -99.3(13)
O1 Cu1 N2 C8 -11(7)
N3 Cu1 N2 C8 7.3(10)
N1 Cu1 N2 C8 -176.4(10)
O3 Cu1 N2 C8 -82.6(10)
O4 Cu1 N2 C8 89.3(10)
O1 Cu1 N3 C13 -8.3(13)
N1 Cu1 N3 C13 74(8)
N2 Cu1 N3 C13 173.2(13)
O3 Cu1 N3 C13 -102.0(13)
O4 Cu1 N3 C13 83.1(13)
O1 Cu1 N3 C9 172.5(11)
N1 Cu1 N3 C9 -105(7)
N2 Cu1 N3 C9 -6.0(11)
O3 Cu1 N3 C9 78.8(11)
O4 Cu1 N3 C9 -96.0(11)
N3 Cu1 O1 C1 -178.2(11)
N1 Cu1 O1 C1 5.5(12)
N2 Cu1 O1 C1 -160(6)
O3 Cu1 O1 C1 -88.8(11)
O4 Cu1 O1 C1 99.8(11)
O6 N4 O4 Cu1 -132.5(15)
O5 N4 O4 Cu1 50.2(18)
O1 Cu1 O4 N4 -112.2(12)
N3 Cu1 O4 N4 154.3(12)
N1 Cu1 O4 N4 -26.3(12)
N2 Cu1 O4 N4 72.5(12)
O3 Cu1 O4 N4 124.1(18)
Cu1 O1 C1 O2 176.3(13)
Cu1 O1 C1 C2' 9(6)
Cu1 O1 C1 C2 -22(4)
C2' N1 C2 C1 69(9)
Cu1 N1 C2 C1 -24(7)
C2' N1 C2 C3 -58(11)
Cu1 N1 C2 C3 -151(6)
O2 C1 C2 N1 -167(3)
O1 C1 C2 N1 31(7)
C2' C1 C2 N1 -69(9)
O2 C1 C2 C3 -43(10)
O1 C1 C2 C3 155(6)
C2' C1 C2 C3 55(11)
C2 N1 C2' C1 -70(10)
Cu1 N1 C2' C1 26(9)
C2 N1 C2' C3' 55(13)
Cu1 N1 C2' C3' 151(9)
O2 C1 C2' N1 168(5)
O1 C1 C2' N1 -24(11)
C2 C1 C2' N1 69(10)
O2 C1 C2' C3' 43(13)
O1 C1 C2' C3' -149(8)
C2 C1 C2' C3' -56(13)
C8 N2 C4 C5 -1(2)
Cu1 N2 C4 C5 -172.3(12)
N2 C4 C5 C6 4(3)
C4 C5 C6 C7 -3(3)
C5 C6 C7 C8 0(3)
C6 C7 C8 N2 2(2)
C6 C7 C8 C9 -179.7(15)
C4 N2 C8 C7 -1(2)
Cu1 N2 C8 C7 170.9(12)
C4 N2 C8 C9 -179.8(13)
Cu1 N2 C8 C9 -7.5(17)
C13 N3 C9 C10 0(2)
Cu1 N3 C9 C10 179.1(12)
C13 N3 C9 C8 -175.6(13)
Cu1 N3 C9 C8 3.6(17)
C7 C8 C9 N3 -175.6(15)
N2 C8 C9 N3 3(2)
C7 C8 C9 C10 9(3)
N2 C8 C9 C10 -172.6(15)
N3 C9 C10 C11 1(2)
C8 C9 C10 C11 176.2(15)
C9 C10 C11 C12 0(2)
C10 C11 C12 C13 -3(2)
C9 N3 C13 C12 -3(2)
Cu1 N3 C13 C12 178.3(12)
C11 C12 C13 N3 4(3)
